data_7049412
loop_
_publ_author_name
'Paziresh, Sareh'
'Babadi Aghakhanpour, Reza'
'Fuertes, Sara'
'Sicilia, Violeta'
'Niroomand Hosseini, Fatemeh'
'Nabavizadeh, S. Masoud'

_publ_section_title
;
 A double rollover cycloplatinated(ii) skeleton: a versatile platform for
 tuning emission by chelating and non-chelating ancillary ligand systems.
;
_journal_issue 17
_journal_name_full 'Dalton transactions (Cambridge, England : 2003)'
_journal_page_first 5713
_journal_page_last 5724
_journal_paper_doi 10.1039/c9dt00807a
_journal_volume 48
_journal_year 2019
_chemical_formula_moiety 'C46 H36 N8 P2 Pt2'
_chemical_formula_sum 'C46 H36 N8 P2 Pt2'
_chemical_formula_weight 1152.95
_space_group_IT_number 2
_space_group_name_Hall '-P 1'
_space_group_name_H-M_alt 'P -1'
_symmetry_cell_setting triclinic
_symmetry_space_group_name_Hall '-P 1'
_symmetry_space_group_name_H-M 'P -1'
_atom_sites_solution_hydrogens geom
_atom_sites_solution_primary direct
_atom_sites_solution_secondary difmap
_audit_creation_method SHELXL-97
_audit_update_record
;
2018-06-04 deposited with the CCDC.    2019-03-22 downloaded from the CCDC.
;
_cell_angle_alpha 110.033(2)
_cell_angle_beta 90.129(2)
_cell_angle_gamma 110.867(2)
_cell_formula_units_Z 1
_cell_length_a 9.2323(14)
_cell_length_b 9.5583(15)
_cell_length_c 12.8452(19)
_cell_measurement_reflns_used 4068
_cell_measurement_temperature 100(2)
_cell_measurement_theta_max 53.43
_cell_measurement_theta_min 4.84
_cell_volume 985.1(3)
_computing_structure_refinement 'SHELXL-97 (Sheldrick, 1997)'
_diffrn_ambient_temperature 100(2)
_diffrn_measured_fraction_theta_full 0.988
_diffrn_measured_fraction_theta_max 0.907
_diffrn_measurement_device_type 'Bruker APEX CCD system'
_diffrn_measurement_method 'narrow \w frames'
_diffrn_radiation_monochromator graphite
_diffrn_radiation_source 'fine-focus sealed tube'
_diffrn_radiation_type MoK\a
_diffrn_radiation_wavelength 0.71073
_diffrn_reflns_av_R_equivalents 0.0402
_diffrn_reflns_av_sigmaI/netI 0.0543
_diffrn_reflns_limit_h_max 12
_diffrn_reflns_limit_h_min -12
_diffrn_reflns_limit_k_max 12
_diffrn_reflns_limit_k_min -12
_diffrn_reflns_limit_l_max 16
_diffrn_reflns_limit_l_min -17
_diffrn_reflns_number 11921
_diffrn_reflns_theta_full 25.00
_diffrn_reflns_theta_max 28.64
_diffrn_reflns_theta_min 2.38
_exptl_absorpt_coefficient_mu 7.221
_exptl_absorpt_correction_T_max 0.7538
_exptl_absorpt_correction_T_min 0.4498
_exptl_absorpt_correction_type multi-scan
_exptl_absorpt_process_details SADABS
_exptl_crystal_colour orange
_exptl_crystal_density_diffrn 1.944
_exptl_crystal_density_method 'not measured'
_exptl_crystal_description block
_exptl_crystal_F_000 554
_exptl_crystal_size_max 0.24
_exptl_crystal_size_mid 0.07
_exptl_crystal_size_min 0.06
_refine_diff_density_max 5.807
_refine_diff_density_min -1.765
_refine_diff_density_rms 0.306
_refine_ls_extinction_method none
_refine_ls_goodness_of_fit_ref 1.133
_refine_ls_hydrogen_treatment constr
_refine_ls_matrix_type full
_refine_ls_number_parameters 262
_refine_ls_number_reflns 4604
_refine_ls_number_restraints 0
_refine_ls_restrained_S_all 1.133
_refine_ls_R_factor_all 0.0672
_refine_ls_R_factor_gt 0.0594
_refine_ls_shift/su_max 0.000
_refine_ls_shift/su_mean 0.000
_refine_ls_structure_factor_coef Fsqd
_refine_ls_weighting_details 'calc w=1/[\s^2^(Fo^2^)+(0.0485P)^2^+32.9748P] where P=(Fo^2^+2Fc^2^)/3'
_refine_ls_weighting_scheme calc
_refine_ls_wR_factor_gt 0.1622
_refine_ls_wR_factor_ref 0.1669
_reflns_number_gt 4084
_reflns_number_total 4604
_reflns_threshold_expression >2sigma(I)
_cod_data_source_file c9dt00807a2.cif
_cod_data_source_block shelxl_CCDC2
_cod_depositor_comments
;
The following automatic conversions were performed:

'_symmetry_cell_setting' value 'Triclinic' changed to 'triclinic'
according to
/home/data/users/saulius/crontab/automatic-downloads/rss-feeds/RSC/lib/dictionaries/cif_core.dic
dictionary named 'cif_core.dic' version 2.4.2 from 2011-04-26.

Automatic conversion script
Id: cif_fix_values 4973 2017-02-22 13:04:09Z antanas 

 Adding full bibliography for 7049410--7049412.cif.
;
_cod_original_sg_symbol_H-M P-1
_cod_database_code 7049412

loop_
_symmetry_equiv_pos_as_xyz
'x, y, z'
'-x, -y, -z'

loop_
_atom_site_label
_atom_site_type_symbol
_atom_site_fract_x
_atom_site_fract_y
_atom_site_fract_z
_atom_site_U_iso_or_equiv
_atom_site_adp_type
_atom_site_occupancy
_atom_site_symmetry_multiplicity
_atom_site_calc_flag
_atom_site_refinement_flags
Pt01 Pt 0.77892(5) 0.59620(6) 0.11949(4) 0.02286(15) Uani 1 1 d .
P1 P 0.6367(4) 0.5390(4) 0.2502(3) 0.0248(6) Uani 1 1 d .
C33 C 0.2892(17) 0.7947(19) 0.3463(15) 0.047(4) Uani 1 1 d .
H33 H 0.2161 0.8426 0.3636 0.056 Uiso 1 1 calc R
C1 C 0.8797(13) 0.4362(15) 0.1057(10) 0.026(2) Uani 1 1 d .
N1 N 1.0815(12) 0.3593(12) 0.0030(8) 0.024(2) Uani 1 1 d .
C3 C 0.9697(15) 0.2388(16) 0.1324(11) 0.030(3) Uani 1 1 d .
H3 H 0.9645 0.1673 0.1678 0.036 Uiso 1 1 calc R
C20 C 0.7658(15) 0.5955(15) 0.3782(9) 0.026(2) Uani 1 1 d .
N3 N 0.7066(14) 0.8931(15) 0.1943(9) 0.035(3) Uani 1 1 d .
C34 C 0.3990(18) 0.8079(18) 0.4333(14) 0.042(3) Uani 1 1 d .
H34 H 0.3975 0.8660 0.5078 0.051 Uiso 1 1 calc R
C31 C 0.3936(16) 0.6344(15) 0.2108(11) 0.034(3) Uani 1 1 d .
H31 H 0.3880 0.5722 0.1360 0.040 Uiso 1 1 calc R
C32 C 0.2964(16) 0.7117(16) 0.2404(13) 0.037(3) Uani 1 1 d .
H32 H 0.2297 0.7074 0.1841 0.044 Uiso 1 1 calc R
N2 N 0.7052(15) 0.7760(16) 0.1161(10) 0.039(3) Uani 1 1 d .
C41 C 0.4799(15) 0.2225(16) 0.1047(10) 0.030(3) Uani 1 1 d .
H41 H 0.5444 0.2514 0.0539 0.036 Uiso 1 1 calc R
C2 C 0.8739(15) 0.3281(15) 0.1580(10) 0.028(3) Uani 1 1 d .
H2 H 0.8057 0.3153 0.2102 0.033 Uiso 1 1 calc R
C30 C 0.5076(13) 0.6469(14) 0.2941(10) 0.024(2) Uani 1 1 d .
C35 C 0.5063(16) 0.7342(16) 0.4063(11) 0.032(3) Uani 1 1 d .
H35 H 0.5766 0.7429 0.4623 0.038 Uiso 1 1 calc R
C24 C 0.9852(17) 0.8000(19) 0.5099(12) 0.039(3) Uani 1 1 d .
H24 H 1.0641 0.9020 0.5333 0.046 Uiso 1 1 calc R
C43 C 0.2670(16) 0.0225(16) 0.1458(12) 0.033(3) Uani 1 1 d .
H43 H 0.1895 -0.0804 0.1229 0.040 Uiso 1 1 calc R
C22 C 0.8521(18) 0.5540(19) 0.5371(11) 0.039(3) Uani 1 1 d .
H22 H 0.8423 0.4897 0.5791 0.047 Uiso 1 1 calc R
C40 C 0.4987(14) 0.3333(15) 0.2112(10) 0.026(2) Uani 1 1 d .
C25 C 0.8831(16) 0.7428(16) 0.4127(10) 0.032(3) Uani 1 1 d .
H25 H 0.8951 0.8067 0.3701 0.038 Uiso 1 1 calc R
N4 N 0.7022(19) 1.0026(18) 0.2618(14) 0.056(4) Uani 1 1 d .
C23 C 0.9688(17) 0.7047(19) 0.5713(11) 0.038(3) Uani 1 1 d .
H23 H 1.0372 0.7422 0.6368 0.045 Uiso 1 1 calc R
C45 C 0.3975(16) 0.2878(17) 0.2861(12) 0.034(3) Uani 1 1 d .
H45 H 0.4060 0.3625 0.3573 0.040 Uiso 1 1 calc R
C42 C 0.3670(16) 0.0700(16) 0.0727(12) 0.032(3) Uani 1 1 d .
H42 H 0.3572 -0.0032 0.0006 0.039 Uiso 1 1 calc R
C21 C 0.7495(15) 0.4981(16) 0.4406(11) 0.032(3) Uani 1 1 d .
H21 H 0.6702 0.3962 0.4173 0.038 Uiso 1 1 calc R
C44 C 0.2861(19) 0.134(2) 0.2549(13) 0.044(3) Uani 1 1 d .
H44 H 0.2235 0.1035 0.3062 0.053 Uiso 1 1 calc R
C5 C 0.9900(13) 0.4453(15) 0.0291(9) 0.024(2) Uani 1 1 d .
C4 C 1.0724(14) 0.2565(15) 0.0548(10) 0.028(2) Uani 1 1 d .
H4 H 1.1354 0.1967 0.0385 0.033 Uiso 1 1 calc R

loop_
_atom_site_aniso_label
_atom_site_aniso_U_11
_atom_site_aniso_U_22
_atom_site_aniso_U_33
_atom_site_aniso_U_23
_atom_site_aniso_U_13
_atom_site_aniso_U_12
Pt01 0.0222(2) 0.0316(3) 0.0178(2) 0.01410(17) 0.00418(15) 0.00887(18)
P1 0.0257(15) 0.0310(16) 0.0210(14) 0.0145(12) 0.0056(12) 0.0099(13)
C33 0.031(7) 0.045(9) 0.072(11) 0.023(8) 0.011(7) 0.021(7)
C1 0.019(5) 0.036(7) 0.020(5) 0.009(5) 0.000(4) 0.008(5)
N1 0.026(5) 0.029(5) 0.017(4) 0.013(4) 0.005(4) 0.006(4)
C3 0.031(6) 0.040(7) 0.030(6) 0.022(6) 0.010(5) 0.018(6)
C20 0.032(6) 0.032(6) 0.015(5) 0.009(5) 0.006(5) 0.013(5)
N3 0.038(6) 0.035(6) 0.024(5) 0.018(5) 0.004(5) -0.003(5)
C34 0.049(9) 0.037(8) 0.052(9) 0.024(7) 0.025(7) 0.021(7)
C31 0.041(7) 0.021(6) 0.032(7) 0.013(5) 0.007(6) 0.001(5)
C32 0.027(6) 0.028(6) 0.056(9) 0.020(6) 0.002(6) 0.007(5)
N2 0.045(7) 0.056(8) 0.037(6) 0.031(6) 0.016(5) 0.030(6)
C41 0.026(6) 0.037(7) 0.025(6) 0.009(5) 0.001(5) 0.011(5)
C2 0.029(6) 0.036(7) 0.021(6) 0.017(5) 0.010(5) 0.009(5)
C30 0.020(5) 0.029(6) 0.027(6) 0.015(5) 0.010(5) 0.010(5)
C35 0.039(7) 0.032(7) 0.031(6) 0.017(5) 0.018(6) 0.017(6)
C24 0.032(7) 0.047(8) 0.031(7) 0.013(6) 0.002(6) 0.009(6)
C43 0.034(7) 0.028(6) 0.045(8) 0.020(6) -0.005(6) 0.013(5)
C22 0.046(8) 0.055(9) 0.029(7) 0.023(6) 0.008(6) 0.026(7)
C40 0.022(6) 0.029(6) 0.031(6) 0.017(5) 0.002(5) 0.007(5)
C25 0.036(7) 0.036(7) 0.023(6) 0.013(5) 0.005(5) 0.012(6)
N4 0.064(9) 0.049(8) 0.075(11) 0.040(8) 0.035(8) 0.027(7)
C23 0.036(7) 0.058(9) 0.020(6) 0.011(6) 0.000(5) 0.022(7)
C45 0.036(7) 0.037(7) 0.036(7) 0.021(6) 0.016(6) 0.015(6)
C42 0.034(7) 0.030(6) 0.034(7) 0.009(5) 0.005(5) 0.016(5)
C21 0.028(6) 0.030(6) 0.032(7) 0.013(5) 0.001(5) 0.003(5)
C44 0.047(9) 0.053(9) 0.040(8) 0.022(7) 0.010(7) 0.023(7)
C5 0.019(5) 0.032(6) 0.016(5) 0.008(5) 0.006(4) 0.003(5)
C4 0.026(6) 0.034(7) 0.026(6) 0.015(5) 0.005(5) 0.011(5)

loop_
_atom_type_symbol
_atom_type_description
_atom_type_scat_dispersion_real
_atom_type_scat_dispersion_imag
_atom_type_scat_source
C C 0.0033 0.0016 'International Tables Vol C Tables 4.2.6.8 and 6.1.1.4'
H H 0.0000 0.0000 'International Tables Vol C Tables 4.2.6.8 and 6.1.1.4'
N N 0.0061 0.0033 'International Tables Vol C Tables 4.2.6.8 and 6.1.1.4'
P P 0.1023 0.0942 'International Tables Vol C Tables 4.2.6.8 and 6.1.1.4'
Pt Pt -1.7033 8.3905 'International Tables Vol C Tables 4.2.6.8 and 6.1.1.4'

loop_
_geom_angle_atom_site_label_1
_geom_angle_atom_site_label_2
_geom_angle_atom_site_label_3
_geom_angle
_geom_angle_site_symmetry_1
_geom_angle_site_symmetry_3
C1 Pt01 N2 169.6(5) . .
C1 Pt01 N1 81.9(4) . 2_765
N2 Pt01 N1 87.8(4) . 2_765
C1 Pt01 P1 94.8(3) . .
N2 Pt01 P1 95.5(3) . .
N1 Pt01 P1 176.7(3) 2_765 .
C40 P1 C30 100.6(6) . .
C40 P1 C20 109.7(6) . .
C30 P1 C20 104.5(6) . .
C40 P1 Pt01 116.1(4) . .
C30 P1 Pt01 115.1(4) . .
C20 P1 Pt01 109.8(4) . .
C32 C33 C34 117.8(13) . .
C2 C1 C5 113.7(11) . .
C2 C1 Pt01 135.5(9) . .
C5 C1 Pt01 110.6(9) . .
C4 N1 C5 118.4(10) . .
C4 N1 Pt01 128.1(9) . 2_765
C5 N1 Pt01 113.5(7) . 2_765
C4 C3 C2 120.4(11) . .
C25 C20 C21 119.5(12) . .
C25 C20 P1 116.2(9) . .
C21 C20 P1 124.3(10) . .
N4 N3 N2 175.5(16) . .
C35 C34 C33 120.4(14) . .
C32 C31 C30 120.3(13) . .
C31 C32 C33 123.9(14) . .
N3 N2 Pt01 128.2(10) . .
C42 C41 C40 120.8(12) . .
C1 C2 C3 120.7(11) . .
C35 C30 C31 118.0(11) . .
C35 C30 P1 123.0(10) . .
C31 C30 P1 118.9(9) . .
C34 C35 C30 119.4(13) . .
C23 C24 C25 119.2(14) . .
C42 C43 C44 118.3(13) . .
C23 C22 C21 120.1(13) . .
C41 C40 C45 118.6(12) . .
C41 C40 P1 120.9(9) . .
C45 C40 P1 120.3(10) . .
C20 C25 C24 121.2(13) . .
C24 C23 C22 120.6(13) . .
C44 C45 C40 120.7(13) . .
C41 C42 C43 121.4(13) . .
C22 C21 C20 119.4(12) . .
C45 C44 C43 120.1(14) . .
N1 C5 C1 126.1(11) . .
N1 C5 C5 114.4(12) . 2_765
C1 C5 C5 119.5(14) . 2_765
N1 C4 C3 120.6(12) . .

loop_
_geom_bond_atom_site_label_1
_geom_bond_atom_site_label_2
_geom_bond_distance
_geom_bond_site_symmetry_2
Pt01 C1 2.016(13) .
Pt01 N2 2.074(12) .
Pt01 N1 2.096(9) 2_765
Pt01 P1 2.230(3) .
P1 C40 1.810(12) .
P1 C30 1.811(12) .
P1 C20 1.828(12) .
C33 C32 1.33(2) .
C33 C34 1.45(2) .
C1 C2 1.398(17) .
C1 C5 1.419(15) .
N1 C4 1.343(15) .
N1 C5 1.345(16) .
N1 Pt01 2.096(9) 2_765
C3 C4 1.389(17) .
C3 C2 1.402(18) .
C20 C25 1.356(18) .
C20 C21 1.394(17) .
N3 N4 1.121(18) .
N3 N2 1.217(17) .
C34 C35 1.388(19) .
C31 C32 1.33(2) .
C31 C30 1.444(18) .
C41 C42 1.373(18) .
C41 C40 1.378(18) .
C30 C35 1.399(17) .
C24 C23 1.37(2) .
C24 C25 1.380(19) .
C43 C42 1.392(19) .
C43 C44 1.40(2) .
C22 C23 1.37(2) .
C22 C21 1.378(19) .
C40 C45 1.411(17) .
C45 C44 1.38(2) .
C5 C5 1.44(2) 2_765
